data_8101995
loop_
_publ_author_name
'Yu, L.'
'Ma, P.-T.'
'Li, J.'
'Wang, J.-P.'

_publ_section_title
;
Refinement of the crystal structure of bis(2-hydroxy-1,10-phenanthroline)
dicopper(I), Cu~2~(C~12~H~7~N~2~O)~2~
;
_journal_issue 3
_journal_name_full 'Zeitschrift f\"ur Kristallographie - New Crystal Structures'
_journal_page_first 319
_journal_page_last 320
_journal_volume 221
_journal_year 2006
_chemical_formula_structural Cu2(C12H7N2O)2
_chemical_formula_sum 'C24 H14 Cu2 N4 O2'
_chemical_formula_weight 517.47
_chemical_name_systematic ' bis(2-hydroxy-1,10-phenanthroline)dicopper(I)'
_space_group_IT_number 14
_symmetry_cell_setting monoclinic
_symmetry_space_group_name_Hall '-P 2yn'
_symmetry_space_group_name_H-M 'P 1 21/n 1'
_atom_sites_solution_hydrogens geom
_atom_sites_solution_primary direct
_atom_sites_solution_secondary difmap
_audit_creation_method SHELXL-97
_cell_angle_alpha 90.00
_cell_angle_beta 95.3160(10)
_cell_angle_gamma 90.00
_cell_formula_units_Z 2
_cell_length_a 4.7747(4)
_cell_length_b 12.6876(11)
_cell_length_c 15.4457(14)
_cell_measurement_reflns_used 250
_cell_measurement_temperature 293(2)
_cell_measurement_theta_max 25
_cell_measurement_theta_min 2.5
_cell_volume 931.67(14)
_computing_cell_refinement Raxis
_computing_data_collection Raxis
_computing_data_reduction Raxis
_computing_molecular_graphics Texsan
_computing_publication_material Texsan
_computing_structure_refinement 'SHELXL-97 (Sheldrick, 1997)'
_computing_structure_solution 'SHELXS-97 (Sheldrick, 1990)'
_diffrn_ambient_temperature 293(2)
_diffrn_measured_fraction_theta_full 0.998
_diffrn_measured_fraction_theta_max 0.998
_diffrn_measurement_device_type 'Rigaku R-AXIS IP'
_diffrn_measurement_method phi
_diffrn_radiation_monochromator graphite
_diffrn_radiation_source 'fine-focus sealed tube'
_diffrn_radiation_type MoK\a
_diffrn_radiation_wavelength 0.71073
_diffrn_reflns_av_R_equivalents 0.0169
_diffrn_reflns_av_sigmaI/netI 0.0185
_diffrn_reflns_limit_h_max 4
_diffrn_reflns_limit_h_min -5
_diffrn_reflns_limit_k_max 15
_diffrn_reflns_limit_k_min -13
_diffrn_reflns_limit_l_max 15
_diffrn_reflns_limit_l_min -18
_diffrn_reflns_number 4856
_diffrn_reflns_theta_full 25.50
_diffrn_reflns_theta_max 25.50
_diffrn_reflns_theta_min 2.08
_diffrn_standards_decay_% none
_diffrn_standards_interval_count none
_diffrn_standards_interval_time none
_diffrn_standards_number none
_exptl_absorpt_coefficient_mu 2.316
_exptl_absorpt_correction_T_max 0.7528
_exptl_absorpt_correction_T_min 0.6806
_exptl_absorpt_correction_type empirical
_exptl_crystal_colour blue
_exptl_crystal_density_diffrn 1.845
_exptl_crystal_density_method 'not measured'
_exptl_crystal_description block
_exptl_crystal_F_000 520
_exptl_crystal_size_max 0.18
_exptl_crystal_size_mid 0.15
_exptl_crystal_size_min 0.13
_refine_diff_density_max 0.302
_refine_diff_density_min -0.215
_refine_diff_density_rms 0.049
_refine_ls_extinction_method none
_refine_ls_goodness_of_fit_ref 1.070
_refine_ls_hydrogen_treatment mixed
_refine_ls_matrix_type full
_refine_ls_number_parameters 173
_refine_ls_number_reflns 1735
_refine_ls_number_restraints 0
_refine_ls_restrained_S_all 1.070
_refine_ls_R_factor_all 0.0271
_refine_ls_R_factor_gt 0.0228
_refine_ls_shift/su_max 0.000
_refine_ls_shift/su_mean 0.000
_refine_ls_structure_factor_coef Fsqd
_refine_ls_weighting_details 'calc w=1/[\s^2^(Fo^2^)+(0.0333P)^2^+0.2924P] where P=(Fo^2^+2Fc^2^)/3'
_refine_ls_weighting_scheme calc
_refine_ls_wR_factor_gt 0.0603
_refine_ls_wR_factor_ref 0.0619
_reflns_number_gt 1550
_reflns_number_total 1735
_reflns_threshold_expression >2sigma(I)
_cod_data_source_file 1267-1808.cff
_cod_data_source_block njy1
_cod_depositor_comments
;
The following automatic conversions were performed:
'_symmetry_cell_setting' value 'Monoclinic' changed to 'monoclinic'
according to '/home/saulius/struct/CIF-dictionaries/cif_core.dic'
dictionary named 'cif_core.dic' version 2.4.1 from
2010-06-29.

'_exptl_absorpt_correction_type' value 'Empirical' changed to
'empirical' according to
'/home/saulius/struct/CIF-dictionaries/cif_core.dic' dictionary named
'cif_core.dic' version 2.4.1 from 2010-06-29.

Automatic conversion script
Id: cif_fix_enum 1555 2011-01-17 13:19:09Z saulius 
;
_cod_original_sg_symbol_H-M P12(1)/n1
_cod_database_code 8101995

loop_
_symmetry_equiv_pos_as_xyz
'x, y, z'
'-x+1/2, y+1/2, -z+1/2'
'-x, -y, -z'
'x-1/2, -y-1/2, z-1/2'

loop_
_atom_site_label
_atom_site_type_symbol
_atom_site_fract_x
_atom_site_fract_y
_atom_site_fract_z
_atom_site_U_iso_or_equiv
_atom_site_adp_type
_atom_site_occupancy
_atom_site_symmetry_multiplicity
_atom_site_Wyckoff_symbol
_atom_site_calc_flag
_atom_site_refinement_flags
_atom_site_disorder_assembly
_atom_site_disorder_group
Cu1 Cu 0.20741(6) 0.931947(19) 0.012825(15) 0.03836(12) Uani 1 4 e d . . .
O1 O -0.2960(3) 1.00123(11) -0.12191(9) 0.0446(4) Uani 1 4 e d . . .
N1 N 0.4737(3) 0.79178(13) 0.00625(10) 0.0338(4) Uani 1 4 e d . . .
N2 N 0.0403(3) 0.87412(12) -0.09667(10) 0.0304(4) Uani 1 4 e d . . .
C1 C 0.6872(4) 0.75272(18) 0.05722(13) 0.0381(5) Uani 1 4 e d . . .
H1 H 0.753(5) 0.7971(17) 0.1050(15) 0.042(6) Uiso 1 4 e d . . .
C2 C 0.8158(5) 0.65727(18) 0.04086(14) 0.0428(5) Uani 1 4 e d . . .
H2 H 0.973(5) 0.6307(16) 0.0802(14) 0.037(6) Uiso 1 4 e d . . .
C3 C 0.7219(5) 0.60097(18) -0.03152(15) 0.0411(5) Uani 1 4 e d . . .
H3 H 0.796(5) 0.5417(19) -0.0444(17) 0.049(7) Uiso 1 4 e d . . .
C4 C 0.4995(4) 0.63961(15) -0.08851(13) 0.0332(4) Uani 1 4 e d . . .
C5 C 0.3816(4) 0.73685(14) -0.06630(12) 0.0288(4) Uani 1 4 e d . . .
C6 C 0.3907(5) 0.58687(17) -0.16567(14) 0.0393(5) Uani 1 4 e d . . .
H6 H 0.466(5) 0.522(2) -0.1779(15) 0.050(7) Uiso 1 4 e d . . .
C7 C 0.1758(5) 0.62850(16) -0.21786(14) 0.0364(5) Uani 1 4 e d . . .
H7 H 0.107(5) 0.5964(18) -0.2648(16) 0.044(6) Uiso 1 4 e d . . .
C8 C 0.0533(4) 0.72714(15) -0.19749(12) 0.0304(4) Uani 1 4 e d . . .
C9 C 0.1516(4) 0.78114(14) -0.12219(12) 0.0285(4) Uani 1 4 e d . . .
C10 C -0.1755(4) 0.77350(16) -0.24918(13) 0.0340(4) Uani 1 4 e d . . .
H10 H -0.243(5) 0.7386(16) -0.2968(14) 0.035(6) Uiso 1 4 e d . . .
C11 C -0.2870(5) 0.86515(16) -0.22460(13) 0.0358(5) Uani 1 4 e d . . .
H11 H -0.446(5) 0.8959(18) -0.2548(15) 0.043(6) Uiso 1 4 e d . . .
C12 C -0.1801(4) 0.91655(15) -0.14547(13) 0.0340(4) Uani 1 4 e d . . .

loop_
_atom_site_aniso_label
_atom_site_aniso_U_11
_atom_site_aniso_U_22
_atom_site_aniso_U_33
_atom_site_aniso_U_23
_atom_site_aniso_U_13
_atom_site_aniso_U_12
Cu1 0.04626(18) 0.03840(17) 0.02815(16) -0.00605(10) -0.00867(11) 0.01006(11)
O1 0.0531(9) 0.0436(9) 0.0334(8) -0.0073(7) -0.0159(7) 0.0192(7)
N1 0.0353(9) 0.0396(9) 0.0255(8) -0.0025(7) -0.0032(7) 0.0055(7)
N2 0.0334(9) 0.0328(8) 0.0239(8) -0.0010(6) -0.0042(7) 0.0035(7)
C1 0.0369(11) 0.0477(12) 0.0284(11) -0.0026(9) -0.0046(8) 0.0059(10)
C2 0.0407(12) 0.0517(13) 0.0345(12) 0.0058(10) -0.0048(10) 0.0131(10)
C3 0.0439(12) 0.0381(12) 0.0403(12) 0.0013(10) -0.0007(10) 0.0135(10)
C4 0.0348(11) 0.0324(10) 0.0322(10) 0.0028(8) 0.0024(8) 0.0021(8)
C5 0.0296(10) 0.0314(9) 0.0250(9) 0.0009(8) 0.0005(7) 0.0000(8)
C6 0.0468(13) 0.0325(11) 0.0380(12) -0.0045(9) 0.0016(10) 0.0050(10)
C7 0.0450(12) 0.0330(11) 0.0304(11) -0.0052(9) -0.0005(9) -0.0047(9)
C8 0.0322(10) 0.0333(10) 0.0253(10) -0.0003(8) 0.0006(8) -0.0039(8)
C9 0.0299(9) 0.0314(10) 0.0239(9) 0.0014(7) 0.0009(7) -0.0011(8)
C10 0.0372(11) 0.0410(11) 0.0224(10) -0.0024(8) -0.0049(8) -0.0049(9)
C11 0.0375(11) 0.0416(11) 0.0264(10) 0.0009(9) -0.0080(9) 0.0033(9)
C12 0.0386(11) 0.0371(11) 0.0250(10) 0.0014(8) -0.0040(8) 0.0033(9)

loop_
_atom_type_symbol
_atom_type_description
_atom_type_scat_dispersion_real
_atom_type_scat_dispersion_imag
_atom_type_scat_source
C C 0.0033 0.0016 'International Tables Vol C Tables 4.2.6.8 and 6.1.1.4'
H H 0.0000 0.0000 'International Tables Vol C Tables 4.2.6.8 and 6.1.1.4'
N N 0.0061 0.0033 'International Tables Vol C Tables 4.2.6.8 and 6.1.1.4'
O O 0.0106 0.0060 'International Tables Vol C Tables 4.2.6.8 and 6.1.1.4'
Cu Cu 0.3201 1.2651 'International Tables Vol C Tables 4.2.6.8 and 6.1.1.4'

loop_
_geom_angle_atom_site_label_1
_geom_angle_atom_site_label_2
_geom_angle_atom_site_label_3
_geom_angle
_geom_angle_site_symmetry_1
_geom_angle_site_symmetry_3
_geom_angle_publ_flag
O1 Cu1 N2 168.41(7) 3_575 . ?
O1 Cu1 N1 108.69(6) 3_575 . ?
N2 Cu1 N1 81.19(6) . . ?
O1 Cu1 Cu1 86.75(4) 3_575 3_575 ?
N2 Cu1 Cu1 82.78(5) . 3_575 ?
N1 Cu1 Cu1 163.11(5) . 3_575 ?
C12 O1 Cu1 124.17(13) . 3_575 ?
C1 N1 C5 118.09(17) . . ?
C1 N1 Cu1 133.86(14) . . ?
C5 N1 Cu1 108.03(12) . . ?
C12 N2 C9 119.18(16) . . ?
C12 N2 Cu1 124.84(13) . . ?
C9 N2 Cu1 115.92(12) . . ?
N1 C1 C2 123.1(2) . . ?
N1 C1 H1 114.8(13) . . ?
C2 C1 H1 122.1(14) . . ?
C3 C2 C1 119.1(2) . . ?
C3 C2 H2 120.1(12) . . ?
C1 C2 H2 120.8(12) . . ?
C2 C3 C4 120.1(2) . . ?
C2 C3 H3 122.3(17) . . ?
C4 C3 H3 117.5(17) . . ?
C3 C4 C5 116.65(19) . . ?
C3 C4 C6 123.89(19) . . ?
C5 C4 C6 119.45(18) . . ?
N1 C5 C4 122.90(17) . . ?
N1 C5 C9 117.59(16) . . ?
C4 C5 C9 119.51(17) . . ?
C7 C6 C4 120.93(19) . . ?
C7 C6 H6 120.9(15) . . ?
C4 C6 H6 118.2(15) . . ?
C6 C7 C8 120.9(2) . . ?
C6 C7 H7 121.5(16) . . ?
C8 C7 H7 117.5(16) . . ?
C9 C8 C10 116.61(17) . . ?
C9 C8 C7 120.11(18) . . ?
C10 C8 C7 123.25(18) . . ?
N2 C9 C8 123.73(17) . . ?
N2 C9 C5 117.21(16) . . ?
C8 C9 C5 119.05(16) . . ?
C11 C10 C8 120.16(19) . . ?
C11 C10 H10 122.4(14) . . ?
C8 C10 H10 117.4(14) . . ?
C10 C11 C12 120.84(19) . . ?
C10 C11 H11 122.7(14) . . ?
C12 C11 H11 116.2(14) . . ?
O1 C12 N2 120.87(18) . . ?
O1 C12 C11 119.67(18) . . ?
N2 C12 C11 119.45(18) . . ?

loop_
_geom_bond_atom_site_label_1
_geom_bond_atom_site_label_2
_geom_bond_distance
_geom_bond_site_symmetry_2
_geom_bond_publ_flag
Cu1 O1 1.8986(14) 3_575 ?
Cu1 N2 1.9455(15) . ?
Cu1 N1 2.1941(16) . ?
Cu1 Cu1 2.6299(5) 3_575 ?
O1 C12 1.277(2) . ?
O1 Cu1 1.8986(14) 3_575 ?
N1 C1 1.325(3) . ?
N1 C5 1.358(2) . ?
N2 C12 1.349(3) . ?
N2 C9 1.367(2) . ?
C1 C2 1.391(3) . ?
C1 H1 0.96(2) . ?
C2 C3 1.367(3) . ?
C2 H2 0.98(2) . ?
C3 C4 1.403(3) . ?
C3 H3 0.86(3) . ?
C4 C5 1.412(3) . ?
C4 C6 1.423(3) . ?
C5 C9 1.446(3) . ?
C6 C7 1.352(3) . ?
C6 H6 0.92(2) . ?
C7 C8 1.429(3) . ?
C7 H7 0.87(2) . ?
C8 C9 1.393(3) . ?
C8 C10 1.420(3) . ?
C10 C11 1.348(3) . ?
C10 H10 0.89(2) . ?
C11 C12 1.437(3) . ?
C11 H11 0.94(2) . ?
